data_7116751
loop_
_publ_author_name
'Gang He'
'Benjamin D. Wiltshire'
'Paul Choi'
'Aliaksandr Savin'
'Shuai Sun'
'Arash Mohammadpour'
'Michael J. Ferguson'
'Robert McDonald'
'Samira Farsinezhad'
'Alex Brown'
'Karthik Shankar'
'Eric Rivard'

_publ_section_title
;
 Phosphorescence within benzotellurophenes and color tunable tellurophenes
 under ambient conditions
;
_journal_name_full Chem.Commun.
_journal_page_first 5444
_journal_paper_doi 10.1039/C4cc06529H
_journal_volume 51
_journal_year 2015
_chemical_formula_moiety 'C20 H21 B O2 Te'
_chemical_formula_sum 'C20 H21 B O2 Te'
_chemical_formula_weight 431.78
_chemical_name_systematic
; 
 ? 
;
_space_group_crystal_system orthorhombic
_space_group_IT_number 61
_space_group_name_Hall '-P 2ac 2ab'
_space_group_name_H-M_alt 'P b c a'
_symmetry_space_group_name_Hall '-P 2ac 2ab'
_symmetry_space_group_name_H-M 'P b c a'
_atom_sites_solution_hydrogens geom
_audit_creation_method SHELXL-2014
_cell_angle_alpha 90
_cell_angle_beta 90
_cell_angle_gamma 90
_cell_formula_units_Z 8
_cell_length_a 8.2167(8)
_cell_length_b 20.788(2)
_cell_length_c 22.069(2)
_cell_measurement_reflns_used 9972
_cell_measurement_temperature 173(2)
_cell_measurement_theta_max 22.81
_cell_measurement_theta_min 2.17
_cell_volume 3769.6(6)
_computing_cell_refinement 'Bruker SAINT'
_computing_data_collection 'Bruker APEX2'
_computing_data_reduction 'Bruker SAINT'
_computing_molecular_graphics 'Bruker SHELXTL'
_computing_publication_material 'Bruker SHELXTL'
_computing_structure_refinement 'SHELXL-2014 (Sheldrick, 2014)'
_computing_structure_solution 'DIRDIF-2008 (Beurskens et al., 2008)'
_diffrn_ambient_temperature 173(2)
_diffrn_measured_fraction_theta_full 1.000
_diffrn_measured_fraction_theta_max 0.999
_diffrn_measurement_device_type 'Bruker APEX-II CCD'
_diffrn_measurement_method '\w scans'
_diffrn_radiation_type MoK\a
_diffrn_radiation_wavelength 0.71073
_diffrn_reflns_av_R_equivalents 0.0189
_diffrn_reflns_av_unetI/netI 0.0159
_diffrn_reflns_Laue_measured_fraction_full 1.000
_diffrn_reflns_Laue_measured_fraction_max 0.999
_diffrn_reflns_limit_h_max 10
_diffrn_reflns_limit_h_min -10
_diffrn_reflns_limit_k_max 27
_diffrn_reflns_limit_k_min -27
_diffrn_reflns_limit_l_max 29
_diffrn_reflns_limit_l_min -29
_diffrn_reflns_number 33186
_diffrn_reflns_point_group_measured_fraction_full 1.000
_diffrn_reflns_point_group_measured_fraction_max 0.999
_diffrn_reflns_theta_full 25.242
_diffrn_reflns_theta_max 28.305
_diffrn_reflns_theta_min 1.846
_exptl_absorpt_coefficient_mu 1.586
_exptl_absorpt_correction_T_max 0.9390
_exptl_absorpt_correction_T_min 0.6463
_exptl_absorpt_correction_type integration
_exptl_absorpt_process_details 'SADABS (Sheldrick, 2008)'
_exptl_crystal_colour yellow
_exptl_crystal_density_diffrn 1.522
_exptl_crystal_description plate
_exptl_crystal_F_000 1712
_exptl_crystal_size_max 0.398
_exptl_crystal_size_mid 0.376
_exptl_crystal_size_min 0.080
_refine_diff_density_max 1.730
_refine_diff_density_min -1.182
_refine_diff_density_rms 0.090
_refine_ls_extinction_method none
_refine_ls_goodness_of_fit_ref 1.044
_refine_ls_hydrogen_treatment constr
_refine_ls_matrix_type full
_refine_ls_number_parameters 219
_refine_ls_number_reflns 4681
_refine_ls_number_restraints 0
_refine_ls_restrained_S_all 1.044
_refine_ls_R_factor_all 0.0365
_refine_ls_R_factor_gt 0.0341
_refine_ls_shift/su_max 0.000
_refine_ls_shift/su_mean 0.000
_refine_ls_structure_factor_coef Fsqd
_refine_ls_weighting_details 'w=1/[\s^2^(Fo^2^)+(0.0452P)^2^+7.7718P] where P=(Fo^2^+2Fc^2^)/3'
_refine_ls_weighting_scheme calc
_refine_ls_wR_factor_gt 0.0949
_refine_ls_wR_factor_ref 0.0969
_reflns_Friedel_coverage 0.000
_reflns_number_gt 4314
_reflns_number_total 4681
_reflns_threshold_expression 'I > 2\s(I)'
_cod_data_source_file c4cc06529h2-3.cif
_cod_data_source_block riv13h1
_cod_original_cell_volume 3769.4(6)
_cod_database_code 7116751
_shelx_space_group_comment
; 
The symmetry employed for this shelxl refinement is uniquely defined 
by the following loop, which should always be used as a source of 
symmetry information in preference to the above space-group names. 
They are only intended as comments. 
;
_shelx_estimated_absorpt_t_min 0.571
_shelx_estimated_absorpt_t_max 0.884
_shelxl_version_number 2014-3

loop_
_space_group_symop_operation_xyz
'x, y, z'
'-x+1/2, -y, z+1/2'
'-x, y+1/2, -z+1/2'
'x+1/2, -y+1/2, -z'
'-x, -y, -z'
'x-1/2, y, -z-1/2'
'x, -y-1/2, z-1/2'
'-x-1/2, y-1/2, z'

loop_
_atom_site_label
_atom_site_type_symbol
_atom_site_fract_x
_atom_site_fract_y
_atom_site_fract_z
_atom_site_U_iso_or_equiv
_atom_site_adp_type
_atom_site_occupancy
_atom_site_site_symmetry_order
_atom_site_calc_flag
_atom_site_refinement_flags_posn
_atom_site_refinement_flags_adp
Te Te -0.17300(2) 0.17405(2) 0.29425(2) 0.03465(8) Uani 1 1 d . .
O1 O 0.1034(3) 0.07534(10) 0.33995(12) 0.0505(6) Uani 1 1 d . .
O2 O 0.2503(3) 0.12992(9) 0.41002(9) 0.0382(5) Uani 1 1 d . .
C1 C 0.0259(3) 0.19198(13) 0.35082(11) 0.0277(5) Uani 1 1 d . .
C2 C 0.0323(3) 0.25473(12) 0.36891(10) 0.0238(4) Uani 1 1 d . .
C3 C -0.0942(3) 0.29819(12) 0.34665(11) 0.0251(5) Uani 1 1 d . .
C4 C -0.2118(3) 0.27142(14) 0.30758(11) 0.0291(5) Uani 1 1 d . .
C5 C -0.3311(3) 0.30944(17) 0.28037(14) 0.0357(6) Uani 1 1 d . .
H5 H -0.4088 0.2908 0.2538 0.043 Uiso 1 1 calc R U
C6 C -0.3346(4) 0.37450(18) 0.29255(14) 0.0403(7) Uani 1 1 d . .
H6 H -0.4148 0.4008 0.2740 0.048 Uiso 1 1 calc R U
C7 C -0.2215(4) 0.40194(15) 0.33191(15) 0.0395(6) Uani 1 1 d . .
H7 H -0.2264 0.4467 0.3404 0.047 Uiso 1 1 calc R U
C8 C -0.1018(3) 0.36446(13) 0.35884(13) 0.0316(5) Uani 1 1 d . .
H8 H -0.0251 0.3836 0.3855 0.038 Uiso 1 1 calc R U
C11 C 0.2255(6) 0.02975(15) 0.36124(18) 0.0544(10) Uani 1 1 d . .
C12 C 0.2967(4) 0.06297(14) 0.41724(15) 0.0362(6) Uani 1 1 d . .
C13 C 0.3548(8) 0.0270(3) 0.3093(2) 0.091(2) Uani 1 1 d . .
H13A H 0.4417 -0.0030 0.3205 0.109 Uiso 1 1 calc R U
H13B H 0.3028 0.0124 0.2718 0.109 Uiso 1 1 calc R U
H13C H 0.4011 0.0700 0.3031 0.109 Uiso 1 1 calc R U
C14 C 0.1621(7) -0.0363(2) 0.3682(4) 0.110(3) Uani 1 1 d . .
H14A H 0.2493 -0.0646 0.3826 0.132 Uiso 1 1 calc R U
H14B H 0.0728 -0.0363 0.3977 0.132 Uiso 1 1 calc R U
H14C H 0.1220 -0.0518 0.3291 0.132 Uiso 1 1 calc R U
C15 C 0.4780(5) 0.0557(2) 0.4272(2) 0.0658(11) Uani 1 1 d . .
H15A H 0.5048 0.0100 0.4318 0.079 Uiso 1 1 calc R U
H15B H 0.5367 0.0733 0.3922 0.079 Uiso 1 1 calc R U
H15C H 0.5099 0.0791 0.4639 0.079 Uiso 1 1 calc R U
C16 C 0.2110(8) 0.0413(2) 0.4759(2) 0.0836(16) Uani 1 1 d . .
H16A H 0.2424 0.0698 0.5092 0.100 Uiso 1 1 calc R U
H16B H 0.2431 -0.0029 0.4855 0.100 Uiso 1 1 calc R U
H16C H 0.0928 0.0432 0.4702 0.100 Uiso 1 1 calc R U
C21 C 0.1668(3) 0.27947(11) 0.40757(11) 0.0237(5) Uani 1 1 d . .
C22 C 0.3270(3) 0.27770(13) 0.38657(12) 0.0288(5) Uani 1 1 d . .
H22 H 0.3494 0.2614 0.3472 0.035 Uiso 1 1 calc R U
C23 C 0.4537(3) 0.29946(14) 0.42260(13) 0.0342(6) Uani 1 1 d . .
H23 H 0.5621 0.2985 0.4077 0.041 Uiso 1 1 calc R U
C24 C 0.4223(4) 0.32262(13) 0.48022(14) 0.0360(6) Uani 1 1 d . .
H24 H 0.5094 0.3369 0.5051 0.043 Uiso 1 1 calc R U
C25 C 0.2639(4) 0.32500(14) 0.50164(13) 0.0365(6) Uani 1 1 d . .
H25 H 0.2426 0.3409 0.5412 0.044 Uiso 1 1 calc R U
C26 C 0.1357(3) 0.30418(13) 0.46522(12) 0.0299(5) Uani 1 1 d . .
H26 H 0.0270 0.3068 0.4797 0.036 Uiso 1 1 calc R U
B1 B 0.1312(4) 0.13290(15) 0.36766(14) 0.0305(6) Uani 1 1 d . .

loop_
_atom_site_aniso_label
_atom_site_aniso_U_11
_atom_site_aniso_U_22
_atom_site_aniso_U_33
_atom_site_aniso_U_23
_atom_site_aniso_U_13
_atom_site_aniso_U_12
Te 0.03598(13) 0.03788(13) 0.03010(12) -0.00767(7) -0.00745(7) -0.00577(7)
O1 0.0516(14) 0.0341(11) 0.0659(15) -0.0177(10) -0.0292(12) 0.0064(10)
O2 0.0548(13) 0.0235(9) 0.0364(10) -0.0007(8) -0.0171(10) -0.0001(9)
C1 0.0299(12) 0.0303(12) 0.0228(11) -0.0026(9) -0.0031(9) -0.0029(10)
C2 0.0232(11) 0.0292(11) 0.0190(10) 0.0003(8) 0.0007(8) -0.0020(9)
C3 0.0226(11) 0.0318(12) 0.0209(10) 0.0016(9) 0.0026(8) -0.0011(9)
C4 0.0229(11) 0.0425(14) 0.0219(11) 0.0002(10) 0.0021(9) -0.0005(10)
C5 0.0264(13) 0.0545(17) 0.0262(12) 0.0017(13) -0.0021(10) 0.0027(12)
C6 0.0302(15) 0.0522(19) 0.0384(16) 0.0120(13) 0.0004(11) 0.0110(12)
C7 0.0358(14) 0.0351(14) 0.0476(17) 0.0066(13) 0.0005(13) 0.0073(12)
C8 0.0277(12) 0.0312(13) 0.0359(13) 0.0006(10) 0.0004(10) -0.0006(10)
C11 0.079(3) 0.0243(14) 0.060(2) -0.0029(13) -0.034(2) 0.0008(15)
C12 0.0352(14) 0.0287(13) 0.0447(16) -0.0020(11) -0.0076(12) 0.0028(11)
C13 0.137(5) 0.085(3) 0.051(2) -0.008(2) -0.011(3) 0.068(4)
C14 0.092(4) 0.032(2) 0.205(8) -0.010(3) -0.074(4) 0.000(2)
C15 0.053(2) 0.051(2) 0.093(3) -0.002(2) -0.022(2) 0.0029(17)
C16 0.126(5) 0.064(3) 0.062(3) 0.027(2) 0.018(3) 0.029(3)
C21 0.0266(12) 0.0222(11) 0.0222(11) 0.0009(9) -0.0022(8) -0.0011(9)
C22 0.0269(12) 0.0349(13) 0.0246(11) 0.0005(10) -0.0002(9) -0.0015(10)
C23 0.0268(12) 0.0409(15) 0.0349(14) 0.0027(11) -0.0034(11) -0.0042(11)
C24 0.0364(15) 0.0367(14) 0.0350(14) -0.0016(11) -0.0125(12) -0.0039(11)
C25 0.0419(16) 0.0400(15) 0.0276(13) -0.0094(11) -0.0066(12) 0.0032(12)
C26 0.0312(12) 0.0317(13) 0.0266(12) -0.0039(10) -0.0007(10) 0.0011(10)
B1 0.0346(15) 0.0294(14) 0.0274(13) -0.0017(11) -0.0016(12) -0.0030(12)

loop_
_atom_type_symbol
_atom_type_description
_atom_type_scat_dispersion_real
_atom_type_scat_dispersion_imag
_atom_type_scat_source
C C 0.0033 0.0016 'International Tables Vol C Tables 4.2.6.8 and 6.1.1.4'
H H 0.0000 0.0000 'International Tables Vol C Tables 4.2.6.8 and 6.1.1.4'
B B 0.0013 0.0007 'International Tables Vol C Tables 4.2.6.8 and 6.1.1.4'
O O 0.0106 0.0060 'International Tables Vol C Tables 4.2.6.8 and 6.1.1.4'
Te Te -0.5308 1.6751 'International Tables Vol C Tables 4.2.6.8 and 6.1.1.4'

loop_
_geom_angle_atom_site_label_1
_geom_angle_atom_site_label_2
_geom_angle_atom_site_label_3
_geom_angle
C4 Te C1 82.02(10)
B1 O1 C11 108.1(2)
B1 O2 C12 108.0(2)
C2 C1 B1 131.8(2)
C2 C1 Te 112.06(18)
B1 C1 Te 116.05(18)
C1 C2 C3 117.7(2)
C1 C2 C21 121.8(2)
C3 C2 C21 120.5(2)
C8 C3 C4 118.3(2)
C8 C3 C2 125.0(2)
C4 C3 C2 116.7(2)
C5 C4 C3 121.4(3)
C5 C4 Te 126.9(2)
C3 C4 Te 111.55(19)
C6 C5 C4 119.1(3)
C5 C6 C7 120.6(3)
C8 C7 C6 120.6(3)
C7 C8 C3 120.0(3)
O1 C11 C14 113.3(4)
O1 C11 C12 103.3(2)
C14 C11 C12 118.0(4)
O1 C11 C13 104.8(3)
C14 C11 C13 106.4(4)
C12 C11 C13 110.4(4)
O2 C12 C15 111.7(3)
O2 C12 C11 104.1(2)
C15 C12 C11 116.6(3)
O2 C12 C16 104.6(3)
C15 C12 C16 107.4(4)
C11 C12 C16 111.8(4)
C26 C21 C22 119.0(2)
C26 C21 C2 120.9(2)
C22 C21 C2 120.1(2)
C23 C22 C21 120.6(2)
C24 C23 C22 120.1(3)
C23 C24 C25 120.1(3)
C24 C25 C26 120.1(3)
C25 C26 C21 120.1(3)
O2 B1 O1 113.0(3)
O2 B1 C1 127.3(2)
O1 B1 C1 119.7(3)

loop_
_geom_bond_atom_site_label_1
_geom_bond_atom_site_label_2
_geom_bond_distance
Te C4 2.070(3)
Te C1 2.090(3)
O1 B1 1.363(4)
O1 C11 1.458(4)
O2 B1 1.355(4)
O2 C12 1.452(3)
C1 C2 1.365(4)
C1 B1 1.548(4)
C2 C3 1.462(3)
C2 C21 1.488(3)
C3 C8 1.405(4)
C3 C4 1.410(4)
C4 C5 1.395(4)
C5 C6 1.379(5)
C6 C7 1.394(5)
C7 C8 1.388(4)
C11 C14 1.476(6)
C11 C12 1.532(4)
C11 C13 1.564(7)
C12 C15 1.513(5)
C12 C16 1.541(6)
C21 C26 1.396(3)
C21 C22 1.396(3)
C22 C23 1.385(4)
C23 C24 1.384(4)
C24 C25 1.385(5)
C25 C26 1.394(4)

loop_
_geom_torsion_atom_site_label_1
_geom_torsion_atom_site_label_2
_geom_torsion_atom_site_label_3
_geom_torsion_atom_site_label_4
_geom_torsion
C4 Te C1 C2 0.98(18)
C4 Te C1 B1 177.5(2)
B1 C1 C2 C3 -176.3(3)
Te C1 C2 C3 -0.5(3)
B1 C1 C2 C21 6.5(4)
Te C1 C2 C21 -177.68(17)
C1 C2 C3 C8 -177.3(2)
C21 C2 C3 C8 -0.1(4)
C1 C2 C3 C4 -0.7(3)
C21 C2 C3 C4 176.6(2)
C8 C3 C4 C5 1.4(4)
C2 C3 C4 C5 -175.5(2)
C8 C3 C4 Te 178.34(18)
C2 C3 C4 Te 1.4(3)
C1 Te C4 C5 175.4(3)
C1 Te C4 C3 -1.30(18)
C3 C4 C5 C6 -0.7(4)
Te C4 C5 C6 -177.1(2)
C4 C5 C6 C7 -0.5(4)
C5 C6 C7 C8 1.0(5)
C6 C7 C8 C3 -0.2(4)
C4 C3 C8 C7 -1.0(4)
C2 C3 C8 C7 175.6(3)
B1 O1 C11 C14 143.9(5)
B1 O1 C11 C12 15.1(4)
B1 O1 C11 C13 -100.5(4)
B1 O2 C12 C15 142.5(3)
B1 O2 C12 C11 15.9(3)
B1 O2 C12 C16 -101.6(4)
O1 C11 C12 O2 -18.5(4)
C14 C11 C12 O2 -144.3(4)
C13 C11 C12 O2 93.0(3)
O1 C11 C12 C15 -142.1(3)
C14 C11 C12 C15 92.1(5)
C13 C11 C12 C15 -30.5(4)
O1 C11 C12 C16 93.8(4)
C14 C11 C12 C16 -32.0(5)
C13 C11 C12 C16 -154.6(3)
C1 C2 C21 C26 -117.8(3)
C3 C2 C21 C26 65.1(3)
C1 C2 C21 C22 61.6(3)
C3 C2 C21 C22 -115.5(3)
C26 C21 C22 C23 0.7(4)
C2 C21 C22 C23 -178.8(2)
C21 C22 C23 C24 0.7(4)
C22 C23 C24 C25 -1.0(4)
C23 C24 C25 C26 -0.1(4)
C24 C25 C26 C21 1.5(4)
C22 C21 C26 C25 -1.8(4)
C2 C21 C26 C25 177.7(2)
C12 O2 B1 O1 -6.9(4)
C12 O2 B1 C1 170.7(3)
C11 O1 B1 O2 -5.8(4)
C11 O1 B1 C1 176.4(3)
C2 C1 B1 O2 6.2(5)
Te C1 B1 O2 -169.5(2)
C2 C1 B1 O1 -176.4(3)
Te C1 B1 O1 7.9(4)
